data_7249697
loop_
_publ_author_name
'Sato, Kazuyuki'
'Kuroki, Tomohiro'
'Minami, Haruka'
'Sato, Azusa'
'Karuo, Yukiko'
'Tarui, Atsushi'
'Kawai, Kentaro'
'Omote, Masaaki'

_publ_section_title
;
 Electrophilic aromatic substitution using fluorinated isoxazolines at the
 C5 position via C--F bond cleavage
;
_journal_issue 53
_journal_name_full 'RSC Advances'
_journal_page_first 39543
_journal_page_last 39549
_journal_paper_doi 10.1039/D4RA07102F
_journal_volume 14
_journal_year 2024
_chemical_formula_moiety 'C23 H19 F2 N O'
_chemical_formula_sum 'C23 H19 F2 N O'
_chemical_formula_weight 363.39
_space_group_crystal_system monoclinic
_space_group_IT_number 14
_space_group_name_Hall '-P 2ybc'
_space_group_name_H-M_alt 'P 1 21/c 1'
_atom_sites_solution_hydrogens geom
_atom_sites_solution_primary dual
_audit_creation_date 2024-04-18
_audit_creation_method
;
Olex2 1.5-ac5-024
(compiled 2022.04.12 svn.rca3783a0 for Rigaku Oxford Diffraction, GUI svn.r6498)
;
_audit_update_record
;
2024-04-19 deposited with the CCDC.	2024-12-11 downloaded from the CCDC.
;
_cell_angle_alpha 90
_cell_angle_beta 96.2100(10)
_cell_angle_gamma 90
_cell_formula_units_Z 4
_cell_length_a 17.3894(2)
_cell_length_b 6.21370(10)
_cell_length_c 16.7372(2)
_cell_measurement_reflns_used 19760
_cell_measurement_temperature 120.0(4)
_cell_measurement_theta_max 76.6980
_cell_measurement_theta_min 2.5370
_cell_volume 1797.88(4)
_computing_cell_refinement 'CrysAlisPro 1.171.42.84a (Rigaku OD, 2023)'
_computing_data_collection 'CrysAlisPro 1.171.42.84a (Rigaku OD, 2023)'
_computing_data_reduction 'CrysAlisPro 1.171.42.84a (Rigaku OD, 2023)'
_computing_molecular_graphics 'Olex2 1.5-ac5-024 (Dolomanov et al., 2009)'
_computing_publication_material 'Olex2 1.5-ac5-024 (Dolomanov et al., 2009)'
_computing_structure_refinement 'SHELXL 2018/3 (Sheldrick, 2015)'
_computing_structure_solution 'SHELXT 2018/2 (Sheldrick, 2018)'
_diffrn_ambient_environment N~2~
_diffrn_ambient_temperature 120.0(4)
_diffrn_detector 'Hybrid Pixel Array Detector'
_diffrn_detector_area_resol_mean 10.0000
_diffrn_detector_type HyPix
_diffrn_measured_fraction_theta_full 1.000
_diffrn_measured_fraction_theta_max 0.996
_diffrn_measurement_details
;
List of Runs (angles in degrees, time in seconds):

  # Type    Start    End  Width  t~exp~   \w     \q     \k     \f   Frames
#--------------------------------------------------------------------------
  1  \w      6.00  34.00   0.50    0.10    --   43.16  94.00-119.85   56
  2  \w     21.00 117.00   0.50    0.10    --   43.16  57.00-150.00  192
  3  \w     21.00 117.00   0.50    0.10    --   43.16  57.00 -60.00  192
  4  \w      6.00  34.00   0.50    0.10    --   43.16  94.00  11.65   56
  5  \w      9.00  42.00   0.50    0.10    --   43.16  89.00 130.21   66
  6  \w    -31.00 123.00   0.50    0.10    --   43.16   8.00-124.00  308
  7  \w     38.00 106.00   0.50    0.39    --  113.00 -95.00   0.00  136
  8  \w     19.00  95.00   0.50    0.10    --   43.16-125.00 -60.00  152
  9  \w     19.00  95.00   0.50    0.10    --   43.16-125.00-150.00  152
 10  \w     41.00 112.00   0.50    0.39    --  113.00-125.00 -30.00  142
 11  \w     41.00 112.00   0.50    0.39    --  113.00-125.00   0.00  142
 12  \w     41.00 112.00   0.50    0.39    --  113.00-125.00  60.00  142
 13  \w     41.00 112.00   0.50    0.39    --  113.00-125.00 150.00  142
 14  \w     41.00 112.00   0.50    0.39    --  113.00-125.00  90.00  142
 15  \w     41.00 112.00   0.50    0.39    --  113.00-125.00-150.00  142
 16  \w     39.00 109.00   0.50    0.39    --  113.00 -78.00-125.72  140
 17  \w     39.00  76.00   0.50    0.39    --  113.00 -61.00-150.00   74
 18  \w     39.00 106.00   0.50    0.39    --  113.00 -77.00 -60.00  134
 19  \w     39.00  76.00   0.50    0.39    --  113.00 -61.00   0.00   74
 20  \w     39.00  76.00   0.50    0.39    --  113.00 -61.00 -30.00   74
 21  \w     39.00  76.00   0.50    0.39    --  113.00 -61.00-120.00   74
 22  \w     39.00 106.00   0.50    0.39    --  113.00 -77.00  30.00  134
 23  \w     39.00  76.00   0.50    0.39    --  113.00 -61.00  60.00   74
 24  \w     39.00  76.00   0.50    0.39    --  113.00 -61.00 120.00   74
 25  \w     39.00  76.00   0.50    0.39    --  113.00 -61.00 150.00   74
 26  \w    -36.00  35.00   0.50    0.10    --   43.16 -19.00  60.00  142
 27  \w     37.00 178.00   0.50    0.39    --  113.00   8.00-124.00  282
 28  \w     90.00 178.00   0.50    0.39    --  113.00  61.00-150.00  176
 29  \w     91.00 178.00   0.50    0.39    --  113.00  45.00-120.00  174
 30  \w     91.00 178.00   0.50    0.39    --  113.00  45.00 -90.00  174
 31  \w     63.00 178.00   0.50    0.39    --  113.00  15.00   0.00  230
 32  \w     63.00 178.00   0.50    0.39    --  113.00  15.00 120.00  230
 33  \w     63.00 178.00   0.50    0.39    --  113.00  15.00 150.00  230
 34  \w     91.00 178.00   0.50    0.39    --  113.00  45.00 120.00  174
 35  \w     86.00 178.00   0.50    0.39    --  113.00  83.00 157.40  184
 36  \w     86.00 178.00   0.50    0.39    --  113.00  90.00  57.81  184
 37  \w     80.00 178.00   0.50    0.39    --  113.00 125.00 -30.00  196
 38  \w     90.00 178.00   0.50    0.39    --  113.00  95.00 -52.27  176
 39  \w     80.00 178.00   0.50    0.39    --  113.00 125.00-180.00  196
 40  \w   -123.00  33.00   0.50    0.10    --  -43.16  -8.00  60.00  312
 41  \w   -120.00 -20.00   0.50    0.10    --  -43.16 -38.00 -30.00  200
 42  \w   -174.00 -81.00   0.50    0.39    -- -104.50 -77.00   0.00  186
 43  \w   -174.00 -75.00   0.50    0.39    -- -104.50 -77.00  30.00  198
 44  \w   -117.00 -14.00   0.50    0.10    --  -43.16 -77.00  90.00  206
 45  \w   -174.00 -75.00   0.50    0.39    -- -104.50 -77.00  67.24  198
 46  \w   -174.00 -28.00   0.50    0.39    -- -104.50  -8.00  60.00  292
 47  \w    -66.00 -30.00   0.50    0.39    -- -104.50  61.00 120.00   72
 48  \w    -96.00 -30.00   0.50    0.39    -- -104.50  77.00  60.00  132
 49  \w    -66.00 -30.00   0.50    0.39    -- -104.50  61.00   0.00   72
;
_diffrn_measurement_device 'four-circle diffractometer'
_diffrn_measurement_device_type 'XtaLAB Synergy R, HyPix'
_diffrn_measurement_method '\w scans'
_diffrn_orient_matrix_type 'CrysAlisPro convention (1999,Acta A55,543-557)'
_diffrn_orient_matrix_UB_11 0.0130187000
_diffrn_orient_matrix_UB_12 0.0228639000
_diffrn_orient_matrix_UB_13 -0.0892020000
_diffrn_orient_matrix_UB_21 -0.0879479000
_diffrn_orient_matrix_UB_22 -0.0137651000
_diffrn_orient_matrix_UB_23 -0.0238312000
_diffrn_orient_matrix_UB_31 -0.0061316000
_diffrn_orient_matrix_UB_32 0.2464903000
_diffrn_orient_matrix_UB_33 0.0068573000
_diffrn_radiation_monochromator mirror
_diffrn_radiation_probe x-ray
_diffrn_radiation_type 'Cu K\a'
_diffrn_radiation_wavelength 1.54184
_diffrn_reflns_av_R_equivalents 0.0373
_diffrn_reflns_av_unetI/netI 0.0184
_diffrn_reflns_Laue_measured_fraction_full 1.000
_diffrn_reflns_Laue_measured_fraction_max 0.996
_diffrn_reflns_limit_h_max 22
_diffrn_reflns_limit_h_min -22
_diffrn_reflns_limit_k_max 7
_diffrn_reflns_limit_k_min -6
_diffrn_reflns_limit_l_max 21
_diffrn_reflns_limit_l_min -21
_diffrn_reflns_number 40254
_diffrn_reflns_point_group_measured_fraction_full 1.000
_diffrn_reflns_point_group_measured_fraction_max 0.996
_diffrn_reflns_theta_full 67.684
_diffrn_reflns_theta_max 78.006
_diffrn_reflns_theta_min 2.556
_diffrn_source 'Rotating-anode X-ray tube'
_diffrn_source_type 'PhotonJet R (Cu) X-ray Source'
_exptl_absorpt_coefficient_mu 0.791
_exptl_absorpt_correction_T_max 1.00000
_exptl_absorpt_correction_T_min 0.79248
_exptl_absorpt_correction_type multi-scan
_exptl_absorpt_process_details
;
CrysAlisPro 1.171.42.84a (Rigaku Oxford Diffraction, 2023)
Empirical absorption correction using spherical harmonics,
implemented in SCALE3 ABSPACK scaling algorithm.
;
_exptl_crystal_colour colourless
_exptl_crystal_colour_primary colourless
_exptl_crystal_density_diffrn 1.343
_exptl_crystal_description block
_exptl_crystal_F_000 760
_exptl_crystal_recrystallization_method 'Re-crystallisation from solvent: hexane and ethylacetate'
_exptl_crystal_size_max 0.096
_exptl_crystal_size_mid 0.083
_exptl_crystal_size_min 0.051
_refine_diff_density_max 0.256
_refine_diff_density_min -0.253
_refine_diff_density_rms 0.039
_refine_ls_extinction_method none
_refine_ls_goodness_of_fit_ref 1.078
_refine_ls_hydrogen_treatment constr
_refine_ls_matrix_type full
_refine_ls_number_parameters 246
_refine_ls_number_reflns 3825
_refine_ls_number_restraints 0
_refine_ls_restrained_S_all 1.078
_refine_ls_R_factor_all 0.0404
_refine_ls_R_factor_gt 0.0379
_refine_ls_shift/su_max 0.001
_refine_ls_shift/su_mean 0.000
_refine_ls_structure_factor_coef Fsqd
_refine_ls_weighting_details 'w=1/[\s^2^(Fo^2^)+(0.0345P)^2^+0.7896P] where P=(Fo^2^+2Fc^2^)/3'
_refine_ls_weighting_scheme calc
_refine_ls_wR_factor_gt 0.0895
_refine_ls_wR_factor_ref 0.0912
_reflns_Friedel_coverage 0.000
_reflns_number_gt 3612
_reflns_number_total 3825
_reflns_threshold_expression 'I > 2\s(I)'
_cod_data_source_file d4ra07102f2.cif
_cod_data_source_block x-1339_auto
_cod_database_code 7249697
_shelx_shelxl_version_number 2018/3
_chemical_oxdiff_formula 'C23 H19 F2 N O'
_chemical_oxdiff_usercomment 5aH
_shelx_space_group_comment
;
The symmetry employed for this shelxl refinement is uniquely defined
by the following loop, which should always be used as a source of
symmetry information in preference to the above space-group names.
They are only intended as comments.
;
_olex2_refinement_description
;
1. Fixed Uiso
 At 1.2 times of:
  All C(H) groups
 At 1.5 times of:
  All C(H,H,H) groups
2.a Aromatic/amide H refined with riding coordinates:
 C2(H2), C3(H3), C6(H6), C13(H13), C14(H14), C15(H15), C16(H16), C17(H17),
 C19(H19), C20(H20), C21(H21), C22(H22), C23(H23)
2.b Idealised Me refined as rotating group:
 C26(H26C,H26A,H26B), C27(H27A,H27C,H27B)
;
_olex2_exptl_crystal_mounting_method
'The crystal was mounted on a MiTeGEN Dual Thickness MicroLoops in  perfluoropolyether oil'
_olex2_submission_special_instructions 'No special instructions were received'
_oxdiff_exptl_absorpt_empirical_details
;
Empirical correction (ABSPACK) includes:
- Absorption correction using spherical harmonics
- Frame scaling
;
_oxdiff_exptl_absorpt_empirical_full_max 1.515
_oxdiff_exptl_absorpt_empirical_full_min 0.755

loop_
_space_group_symop_operation_xyz
'x, y, z'
'-x, y+1/2, -z+1/2'
'-x, -y, -z'
'x, -y-1/2, z-1/2'

loop_
_atom_site_label
_atom_site_type_symbol
_atom_site_fract_x
_atom_site_fract_y
_atom_site_fract_z
_atom_site_U_iso_or_equiv
_atom_site_adp_type
_atom_site_occupancy
_atom_site_site_symmetry_order
_atom_site_calc_flag
_atom_site_refinement_flags_posn
_atom_site_refinement_flags_adp
_atom_site_refinement_flags_occupancy
_atom_site_disorder_assembly
_atom_site_disorder_group
C1 C 0.63408(7) 0.4822(2) 0.66624(7) 0.0230(2) Uani 1 1 d . . . . .
C2 C 0.60980(7) 0.6813(2) 0.69189(7) 0.0271(3) Uani 1 1 d . . . . .
H2 H 0.646168 0.779990 0.717638 0.032 Uiso 1 1 calc R U . . .
C3 C 0.53157(8) 0.7349(2) 0.67946(7) 0.0289(3) Uani 1 1 d . . . . .
H3 H 0.515122 0.870232 0.697831 0.035 Uiso 1 1 calc R U . . .
C4 C 0.47704(7) 0.5961(2) 0.64099(7) 0.0279(3) Uani 1 1 d . . . . .
C5 C 0.50165(7) 0.3961(2) 0.61380(7) 0.0271(3) Uani 1 1 d . . . . .
C6 C 0.57964(7) 0.3422(2) 0.62713(7) 0.0253(2) Uani 1 1 d . . . . .
H6 H 0.596259 0.206684 0.609132 0.030 Uiso 1 1 calc R U . . .
C7 C 0.82877(7) 0.33069(19) 0.76024(7) 0.0228(2) Uani 1 1 d . . . . .
N8 N 0.79814(6) 0.15168(17) 0.73536(6) 0.0266(2) Uani 1 1 d . . . . .
O9 O 0.72499(5) 0.18969(13) 0.69213(5) 0.02515(19) Uani 1 1 d . . . . .
C10 C 0.71862(7) 0.41776(18) 0.67188(7) 0.0217(2) Uani 1 1 d . . . . .
C11 C 0.77376(7) 0.51475(19) 0.74022(7) 0.0227(2) Uani 1 1 d . . . . .
C12 C 0.90516(7) 0.3430(2) 0.80705(7) 0.0243(2) Uani 1 1 d . . . . .
C13 C 0.95448(8) 0.1643(2) 0.81106(7) 0.0297(3) Uani 1 1 d . . . . .
H13 H 0.939571 0.037349 0.781786 0.036 Uiso 1 1 calc R U . . .
C14 C 1.02532(8) 0.1736(3) 0.85805(8) 0.0365(3) Uani 1 1 d . . . . .
H14 H 1.058606 0.051995 0.861436 0.044 Uiso 1 1 calc R U . . .
C15 C 1.04768(8) 0.3600(3) 0.90010(8) 0.0374(3) Uani 1 1 d . . . . .
H15 H 1.096133 0.365302 0.932251 0.045 Uiso 1 1 calc R U . . .
C16 C 0.99963(8) 0.5381(2) 0.89532(8) 0.0341(3) Uani 1 1 d . . . . .
H16 H 1.015358 0.665753 0.923759 0.041 Uiso 1 1 calc R U . . .
C17 C 0.92849(7) 0.5304(2) 0.84903(7) 0.0282(3) Uani 1 1 d . . . . .
H17 H 0.895573 0.652768 0.845874 0.034 Uiso 1 1 calc R U . . .
C18 C 0.75133(7) 0.45423(19) 0.59115(7) 0.0225(2) Uani 1 1 d . . . . .
C19 C 0.78990(7) 0.2907(2) 0.55495(7) 0.0284(3) Uani 1 1 d . . . . .
H19 H 0.797600 0.155060 0.580737 0.034 Uiso 1 1 calc R U . . .
C20 C 0.81714(8) 0.3264(2) 0.48094(8) 0.0348(3) Uani 1 1 d . . . . .
H20 H 0.843544 0.214716 0.456354 0.042 Uiso 1 1 calc R U . . .
C21 C 0.80608(8) 0.5229(2) 0.44295(8) 0.0336(3) Uani 1 1 d . . . . .
H21 H 0.824232 0.545530 0.392079 0.040 Uiso 1 1 calc R U . . .
C22 C 0.76844(7) 0.6873(2) 0.47910(7) 0.0302(3) Uani 1 1 d . . . . .
H22 H 0.761288 0.823105 0.453265 0.036 Uiso 1 1 calc R U . . .
C23 C 0.74122(7) 0.6533(2) 0.55310(7) 0.0252(2) Uani 1 1 d . . . . .
H23 H 0.715609 0.766257 0.577878 0.030 Uiso 1 1 calc R U . . .
F24 F 0.80748(4) 0.69973(11) 0.72015(4) 0.02811(17) Uani 1 1 d . . . . .
F25 F 0.73780(4) 0.56121(13) 0.80726(4) 0.03043(18) Uani 1 1 d . . . . .
C26 C 0.44508(8) 0.2423(2) 0.56984(9) 0.0367(3) Uani 1 1 d . . . . .
H26C H 0.471736 0.108246 0.558931 0.055 Uiso 1 1 calc R U . . .
H26A H 0.423374 0.307196 0.518974 0.055 Uiso 1 1 calc R U . . .
H26B H 0.403286 0.211323 0.603000 0.055 Uiso 1 1 calc R U . . .
C27 C 0.39274(8) 0.6590(3) 0.62861(9) 0.0376(3) Uani 1 1 d . . . . .
H27A H 0.375292 0.662335 0.570951 0.056 Uiso 1 1 calc R U . . .
H27C H 0.386161 0.801749 0.651780 0.056 Uiso 1 1 calc R U . . .
H27B H 0.362045 0.553615 0.655054 0.056 Uiso 1 1 calc R U . . .

loop_
_atom_site_aniso_label
_atom_site_aniso_U_11
_atom_site_aniso_U_22
_atom_site_aniso_U_33
_atom_site_aniso_U_23
_atom_site_aniso_U_13
_atom_site_aniso_U_12
C1 0.0262(6) 0.0246(6) 0.0187(5) 0.0011(4) 0.0042(4) -0.0003(5)
C2 0.0315(6) 0.0256(6) 0.0240(6) -0.0023(5) 0.0024(5) -0.0002(5)
C3 0.0341(6) 0.0276(6) 0.0254(6) -0.0009(5) 0.0060(5) 0.0062(5)
C4 0.0279(6) 0.0318(7) 0.0247(6) 0.0043(5) 0.0056(5) 0.0020(5)
C5 0.0281(6) 0.0299(6) 0.0236(6) 0.0032(5) 0.0036(5) -0.0020(5)
C6 0.0291(6) 0.0236(6) 0.0236(5) -0.0003(5) 0.0050(5) -0.0005(5)
C7 0.0291(6) 0.0218(6) 0.0183(5) 0.0018(4) 0.0055(4) 0.0005(5)
N8 0.0308(5) 0.0226(5) 0.0261(5) 0.0026(4) 0.0012(4) 0.0011(4)
O9 0.0287(4) 0.0186(4) 0.0278(4) 0.0012(3) 0.0015(3) -0.0020(3)
C10 0.0277(6) 0.0171(5) 0.0206(5) -0.0004(4) 0.0039(4) -0.0002(4)
C11 0.0281(6) 0.0203(6) 0.0201(5) -0.0004(4) 0.0049(4) -0.0006(5)
C12 0.0276(6) 0.0273(6) 0.0188(5) 0.0039(4) 0.0059(4) 0.0007(5)
C13 0.0333(6) 0.0319(7) 0.0249(6) 0.0036(5) 0.0076(5) 0.0049(5)
C14 0.0324(7) 0.0440(8) 0.0339(7) 0.0097(6) 0.0079(5) 0.0106(6)
C15 0.0284(6) 0.0539(9) 0.0291(6) 0.0077(6) -0.0008(5) -0.0014(6)
C16 0.0346(7) 0.0414(8) 0.0259(6) 0.0004(6) 0.0013(5) -0.0059(6)
C17 0.0314(6) 0.0304(6) 0.0231(6) 0.0016(5) 0.0040(5) -0.0003(5)
C18 0.0231(5) 0.0243(6) 0.0200(5) -0.0021(4) 0.0019(4) -0.0023(4)
C19 0.0329(6) 0.0269(6) 0.0259(6) -0.0035(5) 0.0059(5) 0.0010(5)
C20 0.0379(7) 0.0394(8) 0.0290(6) -0.0096(6) 0.0117(5) -0.0009(6)
C21 0.0343(7) 0.0458(8) 0.0218(6) -0.0043(5) 0.0087(5) -0.0105(6)
C22 0.0321(6) 0.0339(7) 0.0240(6) 0.0040(5) 0.0008(5) -0.0079(5)
C23 0.0262(6) 0.0259(6) 0.0234(6) -0.0002(5) 0.0022(4) -0.0016(5)
F24 0.0355(4) 0.0176(3) 0.0300(4) 0.0011(3) -0.0022(3) -0.0039(3)
F25 0.0336(4) 0.0375(4) 0.0205(3) -0.0066(3) 0.0043(3) 0.0053(3)
C26 0.0295(6) 0.0354(7) 0.0441(8) -0.0021(6) -0.0012(6) -0.0034(6)
C27 0.0294(7) 0.0411(8) 0.0428(8) 0.0021(6) 0.0063(6) 0.0046(6)

loop_
_atom_type_symbol
_atom_type_description
_atom_type_scat_dispersion_real
_atom_type_scat_dispersion_imag
_atom_type_scat_source
C C 0.0181 0.0091 'International Tables Vol C Tables 4.2.6.8 and 6.1.1.4'
H H 0.0000 0.0000 'International Tables Vol C Tables 4.2.6.8 and 6.1.1.4'
F F 0.0727 0.0534 'International Tables Vol C Tables 4.2.6.8 and 6.1.1.4'
N N 0.0311 0.0180 'International Tables Vol C Tables 4.2.6.8 and 6.1.1.4'
O O 0.0492 0.0322 'International Tables Vol C Tables 4.2.6.8 and 6.1.1.4'

loop_
_geom_angle_atom_site_label_1
_geom_angle_atom_site_label_2
_geom_angle_atom_site_label_3
_geom_angle
_geom_angle_site_symmetry_1
_geom_angle_site_symmetry_3
_geom_angle_publ_flag
C2 C1 C6 119.09(11) . . ?
C2 C1 C10 122.71(11) . . ?
C6 C1 C10 117.95(11) . . ?
C1 C2 H2 120.3 . . ?
C1 C2 C3 119.37(12) . . ?
C3 C2 H2 120.3 . . ?
C2 C3 H3 119.1 . . ?
C4 C3 C2 121.84(12) . . ?
C4 C3 H3 119.1 . . ?
C3 C4 C5 118.88(11) . . ?
C3 C4 C27 120.48(12) . . ?
C5 C4 C27 120.63(12) . . ?
C4 C5 C26 120.90(12) . . ?
C6 C5 C4 119.10(12) . . ?
C6 C5 C26 119.99(12) . . ?
C1 C6 H6 119.1 . . ?
C5 C6 C1 121.71(12) . . ?
C5 C6 H6 119.1 . . ?
N8 C7 C11 110.79(10) . . ?
N8 C7 C12 122.54(11) . . ?
C12 C7 C11 126.52(11) . . ?
C7 N8 O9 109.89(10) . . ?
N8 O9 C10 108.84(8) . . ?
C1 C10 C11 117.79(10) . . ?
C1 C10 C18 110.76(9) . . ?
O9 C10 C1 108.64(9) . . ?
O9 C10 C11 100.53(9) . . ?
O9 C10 C18 108.73(9) . . ?
C11 C10 C18 109.65(9) . . ?
C7 C11 C10 101.44(9) . . ?
F24 C11 C7 114.82(10) . . ?
F24 C11 C10 113.73(9) . . ?
F24 C11 F25 105.84(9) . . ?
F25 C11 C7 108.20(9) . . ?
F25 C11 C10 112.88(9) . . ?
C13 C12 C7 119.86(11) . . ?
C17 C12 C7 120.55(11) . . ?
C17 C12 C13 119.58(12) . . ?
C12 C13 H13 120.2 . . ?
C14 C13 C12 119.68(13) . . ?
C14 C13 H13 120.2 . . ?
C13 C14 H14 119.9 . . ?
C15 C14 C13 120.27(13) . . ?
C15 C14 H14 119.9 . . ?
C14 C15 H15 119.9 . . ?
C16 C15 C14 120.22(13) . . ?
C16 C15 H15 119.9 . . ?
C15 C16 H16 120.0 . . ?
C15 C16 C17 120.06(14) . . ?
C17 C16 H16 120.0 . . ?
C12 C17 H17 119.9 . . ?
C16 C17 C12 120.17(13) . . ?
C16 C17 H17 119.9 . . ?
C19 C18 C10 121.08(11) . . ?
C19 C18 C23 119.47(11) . . ?
C23 C18 C10 119.45(10) . . ?
C18 C19 H19 120.1 . . ?
C20 C19 C18 119.87(12) . . ?
C20 C19 H19 120.1 . . ?
C19 C20 H20 119.8 . . ?
C21 C20 C19 120.47(12) . . ?
C21 C20 H20 119.8 . . ?
C20 C21 H21 120.0 . . ?
C20 C21 C22 119.96(12) . . ?
C22 C21 H21 120.0 . . ?
C21 C22 H22 120.0 . . ?
C21 C22 C23 119.96(12) . . ?
C23 C22 H22 120.0 . . ?
C18 C23 H23 119.9 . . ?
C22 C23 C18 120.26(12) . . ?
C22 C23 H23 119.9 . . ?
C5 C26 H26C 109.5 . . ?
C5 C26 H26A 109.5 . . ?
C5 C26 H26B 109.5 . . ?
H26C C26 H26A 109.5 . . ?
H26C C26 H26B 109.5 . . ?
H26A C26 H26B 109.5 . . ?
C4 C27 H27A 109.5 . . ?
C4 C27 H27C 109.5 . . ?
C4 C27 H27B 109.5 . . ?
H27A C27 H27C 109.5 . . ?
H27A C27 H27B 109.5 . . ?
H27C C27 H27B 109.5 . . ?

loop_
_geom_bond_atom_site_label_1
_geom_bond_atom_site_label_2
_geom_bond_distance
_geom_bond_site_symmetry_2
_geom_bond_publ_flag
C1 C2 1.3907(17) . ?
C1 C6 1.3951(17) . ?
C1 C10 1.5165(16) . ?
C2 H2 0.9500 . ?
C2 C3 1.3940(18) . ?
C3 H3 0.9500 . ?
C3 C4 1.3878(19) . ?
C4 C5 1.4058(18) . ?
C4 C27 1.5096(18) . ?
C5 C6 1.3913(17) . ?
C5 C26 1.5052(18) . ?
C6 H6 0.9500 . ?
C7 N8 1.2831(16) . ?
C7 C11 1.5053(16) . ?
C7 C12 1.4695(16) . ?
N8 O9 1.4136(13) . ?
O9 C10 1.4585(14) . ?
C10 C11 1.5342(16) . ?
C10 C18 1.5385(15) . ?
C11 F24 1.3493(13) . ?
C11 F25 1.3730(13) . ?
C12 C13 1.4003(17) . ?
C12 C17 1.3968(18) . ?
C13 H13 0.9500 . ?
C13 C14 1.3891(19) . ?
C14 H14 0.9500 . ?
C14 C15 1.389(2) . ?
C15 H15 0.9500 . ?
C15 C16 1.383(2) . ?
C16 H16 0.9500 . ?
C16 C17 1.3877(18) . ?
C17 H17 0.9500 . ?
C18 C19 1.3916(17) . ?
C18 C23 1.3939(17) . ?
C19 H19 0.9500 . ?
C19 C20 1.3911(18) . ?
C20 H20 0.9500 . ?
C20 C21 1.381(2) . ?
C21 H21 0.9500 . ?
C21 C22 1.387(2) . ?
C22 H22 0.9500 . ?
C22 C23 1.3891(17) . ?
C23 H23 0.9500 . ?
C26 H26C 0.9800 . ?
C26 H26A 0.9800 . ?
C26 H26B 0.9800 . ?
C27 H27A 0.9800 . ?
C27 H27C 0.9800 . ?
C27 H27B 0.9800 . ?

loop_
_geom_torsion_atom_site_label_1
_geom_torsion_atom_site_label_2
_geom_torsion_atom_site_label_3
_geom_torsion_atom_site_label_4
_geom_torsion
_geom_torsion_site_symmetry_1
_geom_torsion_site_symmetry_2
_geom_torsion_site_symmetry_3
_geom_torsion_site_symmetry_4
_geom_torsion_publ_flag
C1 C2 C3 C4 -0.98(19) . . . . ?
C1 C10 C11 C7 144.99(10) . . . . ?
C1 C10 C11 F24 -91.17(12) . . . . ?
C1 C10 C11 F25 29.43(14) . . . . ?
C1 C10 C18 C19 -127.91(12) . . . . ?
C1 C10 C18 C23 51.18(14) . . . . ?
C2 C1 C6 C5 -0.59(18) . . . . ?
C2 C1 C10 O9 143.18(11) . . . . ?
C2 C1 C10 C11 29.87(16) . . . . ?
C2 C1 C10 C18 -97.45(13) . . . . ?
C2 C3 C4 C5 -0.08(19) . . . . ?
C2 C3 C4 C27 179.91(12) . . . . ?
C3 C4 C5 C6 0.79(17) . . . . ?
C3 C4 C5 C26 -178.40(12) . . . . ?
C4 C5 C6 C1 -0.47(18) . . . . ?
C6 C1 C2 C3 1.30(17) . . . . ?
C6 C1 C10 O9 -42.65(13) . . . . ?
C6 C1 C10 C11 -155.97(10) . . . . ?
C6 C1 C10 C18 76.72(13) . . . . ?
C7 N8 O9 C10 15.34(12) . . . . ?
C7 C12 C13 C14 -177.35(11) . . . . ?
C7 C12 C17 C16 177.77(11) . . . . ?
N8 C7 C11 C10 -20.74(12) . . . . ?
N8 C7 C11 F24 -143.83(10) . . . . ?
N8 C7 C11 F25 98.22(11) . . . . ?
N8 C7 C12 C13 14.09(17) . . . . ?
N8 C7 C12 C17 -164.61(11) . . . . ?
N8 O9 C10 C1 -151.12(9) . . . . ?
N8 O9 C10 C11 -26.84(11) . . . . ?
N8 O9 C10 C18 88.25(10) . . . . ?
O9 C10 C11 C7 27.25(10) . . . . ?
O9 C10 C11 F24 151.08(9) . . . . ?
O9 C10 C11 F25 -88.31(11) . . . . ?
O9 C10 C18 C19 -8.59(15) . . . . ?
O9 C10 C18 C23 170.49(10) . . . . ?
C10 C1 C2 C3 175.40(11) . . . . ?
C10 C1 C6 C5 -174.97(11) . . . . ?
C10 C18 C19 C20 178.34(11) . . . . ?
C10 C18 C23 C22 -178.18(11) . . . . ?
C11 C7 N8 O9 4.34(13) . . . . ?
C11 C7 C12 C13 -170.83(11) . . . . ?
C11 C7 C12 C17 10.47(17) . . . . ?
C11 C10 C18 C19 100.43(13) . . . . ?
C11 C10 C18 C23 -80.49(13) . . . . ?
C12 C7 N8 O9 -179.90(9) . . . . ?
C12 C7 C11 C10 163.71(10) . . . . ?
C12 C7 C11 F24 40.61(15) . . . . ?
C12 C7 C11 F25 -77.34(13) . . . . ?
C12 C13 C14 C15 -0.82(19) . . . . ?
C13 C12 C17 C16 -0.93(18) . . . . ?
C13 C14 C15 C16 -0.2(2) . . . . ?
C14 C15 C16 C17 0.6(2) . . . . ?
C15 C16 C17 C12 -0.06(19) . . . . ?
C17 C12 C13 C14 1.36(18) . . . . ?
C18 C10 C11 C7 -87.16(11) . . . . ?
C18 C10 C11 F24 36.68(13) . . . . ?
C18 C10 C11 F25 157.29(9) . . . . ?
C18 C19 C20 C21 -0.1(2) . . . . ?
C19 C18 C23 C22 0.92(18) . . . . ?
C19 C20 C21 C22 0.8(2) . . . . ?
C20 C21 C22 C23 -0.66(19) . . . . ?
C21 C22 C23 C18 -0.21(18) . . . . ?
C23 C18 C19 C20 -0.75(19) . . . . ?
C26 C5 C6 C1 178.73(12) . . . . ?
C27 C4 C5 C6 -179.19(12) . . . . ?
C27 C4 C5 C26 1.61(18) . . . . ?
